data_7204050
loop_
_publ_author_name
'Gulo, Fakhili'
'Roisnel, Thierry'
'Perrin, Christiane'

_publ_section_title
;
 The crystal structure of PbLu3Nb6Cl15O6, a new oxychloride based on
 discrete Nb6Cl12O6 units
;
_journal_issue 4
_journal_name_full 'Journal of Materials Chemistry'
_journal_page_first 1237
_journal_paper_doi 10.1039/b008609f
_journal_volume 11
_journal_year 2001
_chemical_formula_sum 'Cl15 Lu3 Nb6 O6 Pb'
_chemical_formula_weight 1917.31
_chemical_name_systematic
; 
? 
;
_space_group_IT_number 201
_symmetry_space_group_name_Hall '-P 2ab 2bc 3'
_symmetry_space_group_name_H-M 'P n -3 :2'
_atom_sites_solution_hydrogens geom
_atom_sites_solution_primary direct
_atom_sites_solution_secondary difmap
_audit_creation_method SHELXL-97
_cell_angle_alpha 90.00
_cell_angle_beta 90.00
_cell_angle_gamma 90.00
_cell_formula_units_Z 4
_cell_length_a 13.8327(4)
_cell_length_b 13.8327(4)
_cell_length_c 13.8327(4)
_cell_measurement_temperature 293(2)
_cell_volume 2646.80(13)
_computing_structure_refinement 'SHELXL-97 (Sheldrick, 1997)'
_computing_structure_solution 'SHELXS-97 (Sheldrick, 1990)'
_diffrn_ambient_temperature 293(2)
_diffrn_measured_fraction_theta_full 0.882
_diffrn_measured_fraction_theta_max 0.882
_diffrn_radiation_monochromator graphite
_diffrn_radiation_source 'fine-focus sealed tube'
_diffrn_radiation_type MoK\a
_diffrn_radiation_wavelength 0.71073
_diffrn_reflns_av_R_equivalents 0.0000
_diffrn_reflns_av_sigmaI/netI 0.0177
_diffrn_reflns_limit_h_max 17
_diffrn_reflns_limit_h_min 1
_diffrn_reflns_limit_k_max 12
_diffrn_reflns_limit_k_min 0
_diffrn_reflns_limit_l_max 12
_diffrn_reflns_limit_l_min 0
_diffrn_reflns_number 980
_diffrn_reflns_theta_full 27.08
_diffrn_reflns_theta_max 27.08
_diffrn_reflns_theta_min 2.55
_exptl_absorpt_coefficient_mu 21.436
_exptl_crystal_density_diffrn 4.812
_exptl_crystal_density_method 'not measured'
_exptl_crystal_F_000 3376
_refine_diff_density_max 1.881
_refine_diff_density_min -1.316
_refine_diff_density_rms 0.251
_refine_ls_extinction_method none
_refine_ls_goodness_of_fit_ref 1.097
_refine_ls_hydrogen_treatment mixed
_refine_ls_matrix_type full
_refine_ls_number_parameters 56
_refine_ls_number_reflns 980
_refine_ls_number_restraints 0
_refine_ls_restrained_S_all 1.097
_refine_ls_R_factor_all 0.0383
_refine_ls_R_factor_gt 0.0316
_refine_ls_shift/su_max 0.001
_refine_ls_shift/su_mean 0.000
_refine_ls_structure_factor_coef Fsqd
_refine_ls_weighting_details 'w==1/[\s^2^(Fo^2^)+(0.0406P)^2^+15.3881P] where P==(Fo^2^+2Fc^2^)/3'
_refine_ls_weighting_scheme calc
_refine_ls_wR_factor_gt 0.0699
_refine_ls_wR_factor_ref 0.0726
_reflns_number_gt 879
_reflns_number_total 980
_reflns_threshold_expression >2sigma(I)
_cod_data_source_file b008609f.txt
_cod_data_source_block pblu
_cod_depositor_comments
;
The following automatic conversions were performed:

'_refine_ls_weighting_scheme' value 'calc
w==1/[\s^2^(Fo^2^)+(0.0406P)^2^+15.3881P] where P==(Fo^2^+2Fc^2^)/3'
was changed to 'calc'. New tag '_refine_ls_weighting_details' was
created. The value of the new tag was set to
'w==1/[\s^2^(Fo^2^)+(0.0406P)^2^+15.3881P] where
P==(Fo^2^+2Fc^2^)/3'.

Automatic conversion script
Id: cif_fix_values 3143 2015-03-26 13:38:13Z robertas 
;
_cod_database_code 7204050

loop_
_symmetry_equiv_pos_as_xyz
'x, y, z'
'-x+1/2, -y+1/2, z'
'-x+1/2, y, -z+1/2'
'x, -y+1/2, -z+1/2'
'z, x, y'
'z, -x+1/2, -y+1/2'
'-z+1/2, -x+1/2, y'
'-z+1/2, x, -y+1/2'
'y, z, x'
'-y+1/2, z, -x+1/2'
'y, -z+1/2, -x+1/2'
'-y+1/2, -z+1/2, x'
'-x, -y, -z'
'x-1/2, y-1/2, -z'
'x-1/2, -y, z-1/2'
'-x, y-1/2, z-1/2'
'-z, -x, -y'
'-z, x-1/2, y-1/2'
'z-1/2, x-1/2, -y'
'z-1/2, -x, y-1/2'
'-y, -z, -x'
'y-1/2, -z, x-1/2'
'-y, z-1/2, x-1/2'
'y-1/2, z-1/2, -x'

loop_
_atom_site_label
_atom_site_type_symbol
_atom_site_fract_x
_atom_site_fract_y
_atom_site_fract_z
_atom_site_U_iso_or_equiv
_atom_site_adp_type
_atom_site_occupancy
_atom_site_calc_flag
_atom_site_refinement_flags
_atom_site_disorder_assembly
_atom_site_disorder_group
Lu Lu 0.59104(3) 0.7500 0.2500 0.01893(15) Uani 1 d S . .
Nb Nb 0.51852(4) 0.64490(4) 0.47302(4) 0.01386(17) Uani 1 d . . .
Cl1 Cl 0.7500 0.86548(17) 0.2500 0.0242(5) Uani 1 d S . .
Cl2 Cl 0.55084(11) 0.82172(10) 0.42112(11) 0.0218(3) Uani 1 d . . .
Cl3 Cl 0.50393(11) 0.69961(11) 0.64410(10) 0.0212(3) Uani 1 d . . .
O O 0.5437(3) 0.6227(3) 0.3329(3) 0.0182(9) Uani 1 d . . .
Pb1 Pb 0.63533(6) 0.86467(6) 0.63533(6) 0.0354(5) Uani 0.414(3) d SP . .
Pb2 Pb 0.7500 0.7500 0.7500 0.048(3) Uani 0.154(6) d SP . .
Pb3 Pb 0.5000 0.0000 0.5000 0.020(4) Uani 0.051(3) d SP . .

loop_
_atom_site_aniso_label
_atom_site_aniso_U_11
_atom_site_aniso_U_22
_atom_site_aniso_U_33
_atom_site_aniso_U_23
_atom_site_aniso_U_13
_atom_site_aniso_U_12
Lu 0.0228(2) 0.0170(2) 0.0170(2) 0.00392(14) 0.000 0.000
Nb 0.0145(3) 0.0130(3) 0.0141(3) 0.00008(19) 0.00050(19) -0.0001(2)
Cl1 0.0177(10) 0.0250(11) 0.0299(12) 0.000 -0.0039(9) 0.000
Cl2 0.0270(8) 0.0156(7) 0.0228(8) -0.0002(6) 0.0019(6) -0.0005(6)
Cl3 0.0278(8) 0.0174(7) 0.0185(7) -0.0032(6) 0.0023(6) -0.0027(6)
O 0.018(2) 0.017(2) 0.020(2) 0.0024(16) 0.0004(17) 0.0040(17)
Pb1 0.0354(5) 0.0354(5) 0.0354(5) -0.0077(3) 0.0077(3) -0.0077(3)
Pb2 0.048(3) 0.048(3) 0.048(3) 0.000 0.000 0.000
Pb3 0.020(4) 0.020(4) 0.020(4) -0.004(3) 0.004(3) -0.004(3)

loop_
_atom_type_symbol
_atom_type_description
_atom_type_scat_dispersion_real
_atom_type_scat_dispersion_imag
_atom_type_scat_source
Pb Pb -3.3944 10.1111 'International Tables Vol C Tables 4.2.6.8 and 6.1.1.4'
Lu Lu -0.4720 5.8584 'International Tables Vol C Tables 4.2.6.8 and 6.1.1.4'
Nb Nb -2.0727 0.6215 'International Tables Vol C Tables 4.2.6.8 and 6.1.1.4'
Cl Cl 0.1484 0.1585 'International Tables Vol C Tables 4.2.6.8 and 6.1.1.4'
O O 0.0106 0.0060 'International Tables Vol C Tables 4.2.6.8 and 6.1.1.4'

loop_
_geom_angle_atom_site_label_1
_geom_angle_atom_site_label_2
_geom_angle_atom_site_label_3
_geom_angle
_geom_angle_site_symmetry_1
_geom_angle_site_symmetry_3
_geom_angle_publ_flag
O Lu O 145.4(2) . 4_565 ?
O Lu Cl2 95.98(12) . 4_565 ?
O Lu Cl2 76.69(12) 4_565 4_565 ?
O Lu Cl2 76.69(12) . . ?
O Lu Cl2 95.98(12) 4_565 . ?
Cl2 Lu Cl2 155.55(7) 4_565 . ?
O Lu Cl1 135.31(11) . . ?
O Lu Cl1 76.73(11) 4_565 . ?
Cl2 Lu Cl1 113.16(4) 4_565 . ?
Cl2 Lu Cl1 87.09(4) . . ?
O Lu Cl1 76.73(11) . 2_665 ?
O Lu Cl1 135.31(11) 4_565 2_665 ?
Cl2 Lu Cl1 87.09(4) 4_565 2_665 ?
Cl2 Lu Cl1 113.16(4) . 2_665 ?
Cl1 Lu Cl1 71.99(8) . 2_665 ?
O Lu Cl1 72.69(11) . 22_565 ?
O Lu Cl1 72.69(11) 4_565 22_565 ?
Cl2 Lu Cl1 77.78(4) 4_565 22_565 ?
Cl2 Lu Cl1 77.78(4) . 22_565 ?
Cl1 Lu Cl1 144.00(4) . 22_565 ?
Cl1 Lu Cl1 144.00(4) 2_665 22_565 ?
O Lu Nb 134.05(11) . 4_565 ?
O Lu Nb 30.32(11) 4_565 4_565 ?
Cl2 Lu Nb 46.57(3) 4_565 4_565 ?
Cl2 Lu Nb 124.61(4) . 4_565 ?
Cl1 Lu Nb 89.31(2) . 4_565 ?
Cl1 Lu Nb 117.947(13) 2_665 4_565 ?
Cl1 Lu Nb 73.611(11) 22_565 4_565 ?
O Lu Nb 30.32(11) . . ?
O Lu Nb 134.05(11) 4_565 . ?
Cl2 Lu Nb 124.61(4) 4_565 . ?
Cl2 Lu Nb 46.57(3) . . ?
Cl1 Lu Nb 117.947(13) . . ?
Cl1 Lu Nb 89.31(2) 2_665 . ?
Cl1 Lu Nb 73.611(11) 22_565 . ?
Nb Lu Nb 147.22(2) 4_565 . ?
O Lu Nb 12.26(11) . 17_666 ?
O Lu Nb 148.01(11) 4_565 17_666 ?
Cl2 Lu Nb 86.06(3) 4_565 17_666 ?
Cl2 Lu Nb 88.67(3) . 17_666 ?
Cl1 Lu Nb 135.21(4) . 17_666 ?
Cl1 Lu Nb 68.97(4) 2_665 17_666 ?
Cl1 Lu Nb 77.475(9) 22_565 17_666 ?
Nb Lu Nb 128.271(16) 4_565 17_666 ?
Nb Lu Nb 42.119(14) . 17_666 ?
O Lu Nb 148.01(11) . 18_665 ?
O Lu Nb 12.26(11) 4_565 18_665 ?
Cl2 Lu Nb 88.67(3) 4_565 18_665 ?
Cl2 Lu Nb 86.06(3) . 18_665 ?
Cl1 Lu Nb 68.97(4) . 18_665 ?
Cl1 Lu Nb 135.21(4) 2_665 18_665 ?
Cl1 Lu Nb 77.475(9) 22_565 18_665 ?
Nb Lu Nb 42.119(14) 4_565 18_665 ?
Nb Lu Nb 128.271(16) . 18_665 ?
Nb Lu Nb 154.951(19) 17_666 18_665 ?
O Lu Cl3 51.36(11) . 9 ?
O Lu Cl3 147.44(11) 4_565 9 ?
Cl2 Lu Cl3 135.75(4) 4_565 9 ?
Cl2 Lu Cl3 55.89(4) . 9 ?
Cl1 Lu Cl3 85.03(3) . 9 ?
Cl1 Lu Cl3 59.51(2) 2_665 9 ?
Cl1 Lu Cl3 111.54(2) 22_565 9 ?
Nb Lu Cl3 174.30(2) 4_565 9 ?
Nb Lu Cl3 38.01(2) . 9 ?
Nb Lu Cl3 56.54(2) 17_666 9 ?
Nb Lu Cl3 135.28(2) 18_665 9 ?
O Lu Cl3 147.44(11) . 11_565 ?
O Lu Cl3 51.36(11) 4_565 11_565 ?
Cl2 Lu Cl3 55.89(4) 4_565 11_565 ?
Cl2 Lu Cl3 135.75(4) . 11_565 ?
Cl1 Lu Cl3 59.51(2) . 11_565 ?
Cl1 Lu Cl3 85.03(3) 2_665 11_565 ?
Cl1 Lu Cl3 111.54(2) 22_565 11_565 ?
Nb Lu Cl3 38.01(2) 4_565 11_565 ?
Nb Lu Cl3 174.30(2) . 11_565 ?
Nb Lu Cl3 135.28(2) 17_666 11_565 ?
Nb Lu Cl3 56.54(2) 18_665 11_565 ?
Cl3 Lu Cl3 136.93(4) 9 11_565 ?
O Lu O 110.94(13) . 23_665 ?
O Lu O 39.67(14) 4_565 23_665 ?
Cl2 Lu O 49.60(7) 4_565 23_665 ?
Cl2 Lu O 110.78(7) . 23_665 ?
Cl1 Lu O 113.74(6) . 23_665 ?
Cl1 Lu O 135.94(6) 2_665 23_665 ?
Cl1 Lu O 46.14(6) 22_565 23_665 ?
Nb Lu O 27.62(6) 4_565 23_665 ?
Nb Lu O 119.67(6) . 23_665 ?
Nb Lu O 109.40(6) 17_666 23_665 ?
Nb Lu O 50.75(6) 18_665 23_665 ?
Cl3 Lu O 157.66(6) 9 23_665 ?
Cl3 Lu O 65.40(6) 11_565 23_665 ?
O Lu O 39.67(13) . 21_666 ?
O Lu O 110.94(13) 4_565 21_666 ?
Cl2 Lu O 110.78(7) 4_565 21_666 ?
Cl2 Lu O 49.60(7) . 21_666 ?
Cl1 Lu O 135.94(6) . 21_666 ?
Cl1 Lu O 113.74(6) 2_665 21_666 ?
Cl1 Lu O 46.14(6) 22_565 21_666 ?
Nb Lu O 119.67(6) 4_565 21_666 ?
Nb Lu O 27.62(6) . 21_666 ?
Nb Lu O 50.75(6) 17_666 21_666 ?
Nb Lu O 109.40(6) 18_665 21_666 ?
Cl3 Lu O 65.40(6) 9 21_666 ?
Cl3 Lu O 157.66(6) 11_565 21_666 ?
O Lu O 92.28(12) 23_665 21_666 ?
O Lu Cl2 48.03(11) . 17_666 ?
O Lu Cl2 130.19(11) 4_565 17_666 ?
Cl2 Lu Cl2 54.24(5) 4_565 17_666 ?
Cl2 Lu Cl2 124.59(5) . 17_666 ?
Cl1 Lu Cl2 127.09(4) . 17_666 ?
Cl1 Lu Cl2 57.35(4) 2_665 17_666 ?
Cl1 Lu Cl2 87.75(2) 22_565 17_666 ?
Nb Lu Cl2 100.68(2) 4_565 17_666 ?
Nb Lu Cl2 78.02(2) . 17_666 ?
Nb Lu Cl2 35.94(2) 17_666 17_666 ?
Nb Lu Cl2 142.43(2) 18_665 17_666 ?
Cl3 Lu Cl2 82.26(3) 9 17_666 ?
Cl3 Lu Cl2 99.41(3) 11_565 17_666 ?
O Lu Cl2 94.53(6) 23_665 17_666 ?
O Lu Cl2 82.33(6) 21_666 17_666 ?
O Lu Cl2 130.19(11) . 18_665 ?
O Lu Cl2 48.03(11) 4_565 18_665 ?
Cl2 Lu Cl2 124.59(5) 4_565 18_665 ?
Cl2 Lu Cl2 54.24(5) . 18_665 ?
Cl1 Lu Cl2 57.35(4) . 18_665 ?
Cl1 Lu Cl2 127.09(4) 2_665 18_665 ?
Cl1 Lu Cl2 87.75(2) 22_565 18_665 ?
Nb Lu Cl2 78.02(2) 4_565 18_665 ?
Nb Lu Cl2 100.68(2) . 18_665 ?
Nb Lu Cl2 142.43(2) 17_666 18_665 ?
Nb Lu Cl2 35.94(2) 18_665 18_665 ?
Cl3 Lu Cl2 99.41(3) 9 18_665 ?
Cl3 Lu Cl2 82.26(3) 11_565 18_665 ?
O Lu Cl2 82.33(6) 23_665 18_665 ?
O Lu Cl2 94.53(6) 21_666 18_665 ?
Cl2 Lu Cl2 175.50(4) 17_666 18_665 ?
O Lu Lu 107.31(11) . 2_665 ?
O Lu Lu 107.31(11) 4_565 2_665 ?
Cl2 Lu Lu 102.22(4) 4_565 2_665 ?
Cl2 Lu Lu 102.22(4) . 2_665 ?
Cl1 Lu Lu 36.00(4) . 2_665 ?
Cl1 Lu Lu 36.00(4) 2_665 2_665 ?
Cl1 Lu Lu 180.0 22_565 2_665 ?
Nb Lu Lu 106.389(11) 4_565 2_665 ?
Nb Lu Lu 106.389(11) . 2_665 ?
Nb Lu Lu 102.525(9) 17_666 2_665 ?
Nb Lu Lu 102.525(9) 18_665 2_665 ?
Cl3 Lu Lu 68.46(2) 9 2_665 ?
Cl3 Lu Lu 68.46(2) 11_565 2_665 ?
O Lu Lu 133.86(6) 23_665 2_665 ?
O Lu Lu 133.86(6) 21_666 2_665 ?
Cl2 Lu Lu 92.25(2) 17_666 2_665 ?
Cl2 Lu Lu 92.25(2) 18_665 2_665 ?
O Nb O 94.72(2) 21_666 . ?
O Nb Cl3 89.08(13) 21_666 . ?
O Nb Cl3 169.81(13) . . ?
O Nb Cl3 170.89(13) 21_666 9 ?
O Nb Cl3 89.47(13) . 9 ?
Cl3 Nb Cl3 85.49(7) . 9 ?
O Nb Cl2 89.51(13) 21_666 . ?
O Nb Cl2 81.14(13) . . ?
Cl3 Nb Cl2 89.45(5) . . ?
Cl3 Nb Cl2 83.14(5) 9 . ?
O Nb Nb 95.64(13) 21_666 17_666 ?
O Nb Nb 45.50(12) . 17_666 ?
Cl3 Nb Nb 143.55(4) . 17_666 ?
Cl3 Nb Nb 93.07(4) 9 17_666 ?
Cl2 Nb Nb 126.61(4) . 17_666 ?
O Nb Nb 45.58(13) 21_666 21_666 ?
O Nb Nb 95.28(13) . 21_666 ?
Cl3 Nb Nb 94.13(4) . 21_666 ?
Cl3 Nb Nb 142.10(4) 9 21_666 ?
Cl2 Nb Nb 134.76(4) . 21_666 ?
Nb Nb Nb 65.47(2) 17_666 21_666 ?
O Nb Nb 88.64(13) 21_666 5 ?
O Nb Nb 135.50(12) . 5 ?
Cl3 Nb Nb 53.91(4) . 5 ?
Cl3 Nb Nb 94.04(4) 9 5 ?
Cl2 Nb Nb 143.34(4) . 5 ?
Nb Nb Nb 90.0 17_666 5 ?
Nb Nb Nb 57.266(12) 21_666 5 ?
O Nb Nb 135.58(13) 21_666 9 ?
O Nb Nb 88.86(12) . 9 ?
Cl3 Nb Nb 95.05(4) . 9 ?
Cl3 Nb Nb 52.44(4) 9 9 ?
Cl2 Nb Nb 134.63(4) . 9 ?
Nb Nb Nb 57.266(12) 17_666 9 ?
Nb Nb Nb 90.0 21_666 9 ?
Nb Nb Nb 60.0 5 9 ?
O Nb Lu 96.49(12) 21_666 . ?
O Nb Lu 33.90(12) . . ?
Cl3 Nb Lu 136.27(4) . . ?
Cl3 Nb Lu 82.51(4) 9 . ?
Cl2 Nb Lu 47.47(3) . . ?
Nb Nb Lu 79.175(16) 17_666 . ?
Nb Nb Lu 120.27(2) 21_666 . ?
Nb Nb Lu 168.41(2) 5 . ?
Nb Nb Lu 109.87(2) 9 . ?
O Nb O 129.32(19) 21_666 17_666 ?
O Nb O 55.04(7) . 17_666 ?
Cl3 Nb O 128.28(8) . 17_666 ?
Cl3 Nb O 59.50(8) 9 17_666 ?
Cl2 Nb O 119.19(8) . 17_666 ?
Nb Nb O 33.72(7) 17_666 17_666 ?
Nb Nb O 93.14(7) 21_666 17_666 ?
Nb Nb O 89.36(7) 5 17_666 ?
Nb Nb O 33.82(7) 9 17_666 ?
Lu Nb O 79.34(7) . 17_666 ?
O Nb O 54.85(7) 21_666 5 ?
O Nb O 128.80(19) . 5 ?
Cl3 Nb O 60.80(8) . 5 ?
Cl3 Nb O 127.41(8) 9 5 ?
Cl2 Nb O 130.79(8) . 5 ?
Nb Nb O 92.93(7) 17_666 5 ?
Nb Nb O 33.56(7) 21_666 5 ?
Nb Nb O 33.79(7) 5 5 ?
Nb Nb O 89.24(7) 9 5 ?
Lu Nb O 149.69(7) . 5 ?
O Nb O 109.92(8) 17_666 5 ?
O Nb Cl3 55.98(12) 21_666 17_666 ?
O Nb Cl3 54.54(13) . 17_666 ?
Cl3 Nb Cl3 134.40(5) . 17_666 ?
Cl3 Nb Cl3 132.37(5) 9 17_666 ?
Cl2 Nb Cl3 115.57(5) . 17_666 ?
Nb Nb Cl3 39.94(3) 17_666 17_666 ?
Nb Nb Cl3 40.93(3) 21_666 17_666 ?
Nb Nb Cl3 93.25(2) 5 17_666 ?
Nb Nb Cl3 92.65(2) 9 17_666 ?
Lu Nb Cl3 81.15(3) . 17_666 ?
O Nb Cl3 73.61(7) 17_666 17_666 ?
O Nb Cl3 74.47(7) 5 17_666 ?
O Nb Cl1 48.50(13) 21_666 22_565 ?
O Nb Cl1 53.18(12) . 22_565 ?
Cl3 Nb Cl1 125.23(4) . 22_565 ?
Cl3 Nb Cl1 130.60(5) 9 22_565 ?
Cl2 Nb Cl1 62.33(4) . 22_565 ?
Nb Nb Cl1 82.314(19) 17_666 22_565 ?
Nb Nb Cl1 79.43(3) 21_666 22_565 ?
Nb Nb Cl1 134.86(3) 5 22_565 ?
Nb Nb Cl1 138.699(19) 9 22_565 ?
Lu Nb Cl1 48.22(3) . 22_565 ?
O Nb Cl1 106.44(7) 17_666 22_565 ?
O Nb Cl1 101.98(8) 5 22_565 ?
Cl3 Nb Cl1 54.01(3) 17_666 22_565 ?
O Nb Cl3 125.50(13) 21_666 5 ?
O Nb Cl3 126.80(12) . 5 ?
Cl3 Nb Cl3 56.65(4) . 5 ?
Cl3 Nb Cl3 56.56(4) 9 5 ?
Cl2 Nb Cl3 126.25(5) . 5 ?
Nb Nb Cl3 92.52(2) 17_666 5 ?
Nb Nb Cl3 91.91(2) 21_666 5 ?
Nb Nb Cl3 37.49(2) 5 5 ?
Nb Nb Cl3 38.41(2) 9 5 ?
Lu Nb Cl3 137.91(3) . 5 ?
O Nb Cl3 71.99(7) 17_666 5 ?
O Nb Cl3 71.01(7) 5 5 ?
Cl3 Nb Cl3 117.83(2) 17_666 5 ?
Cl1 Nb Cl3 171.16(3) 22_565 5 ?
O Nb Lu 13.58(12) 21_666 21_666 ?
O Nb Lu 90.16(12) . 21_666 ?
Cl3 Nb Lu 91.39(4) . 21_666 ?
Cl3 Nb Lu 159.09(4) 9 21_666 ?
Cl2 Nb Lu 76.15(4) . 21_666 ?
Nb Nb Lu 101.51(2) 17_666 21_666 ?
Nb Nb Lu 58.706(14) 21_666 21_666 ?
Nb Nb Lu 100.80(2) 5 21_666 ?
Nb Nb Lu 148.456(12) 9 21_666 ?
Lu Nb Lu 85.571(11) . 21_666 ?
O Nb Lu 134.58(7) 17_666 21_666 ?
O Nb Lu 67.22(7) 5 21_666 ?
Cl3 Nb Lu 61.80(2) 17_666 21_666 ?
Cl1 Nb Lu 39.20(3) 22_565 21_666 ?
Cl3 Nb Lu 136.36(3) 5 21_666 ?
O Nb Nb 92.82(13) 21_666 13_666 ?
O Nb Nb 92.74(12) . 13_666 ?
Cl3 Nb Nb 96.52(4) . 13_666 ?
Cl3 Nb Nb 95.06(4) 9 13_666 ?
Cl2 Nb Nb 173.62(4) . 13_666 ?
Nb Nb Nb 47.241(10) 17_666 13_666 ?
Nb Nb Nb 47.241(10) 21_666 13_666 ?
Nb Nb Nb 42.759(10) 5 13_666 ?
Nb Nb Nb 42.759(10) 9 13_666 ?
Lu Nb Nb 126.28(2) . 13_666 ?
O Nb Nb 55.05(7) 17_666 13_666 ?
O Nb Nb 54.87(7) 5 13_666 ?
Cl3 Nb Nb 61.38(3) 17_666 13_666 ?
Cl1 Nb Nb 115.28(2) 22_565 13_666 ?
Cl3 Nb Nb 56.45(2) 5 13_666 ?
Lu Nb Nb 105.848(18) 21_666 13_666 ?
O Nb Pb1 109.57(13) 21_666 . ?
O Nb Pb1 125.22(13) . . ?
Cl3 Nb Pb1 44.66(4) . . ?
Cl3 Nb Pb1 61.56(4) 9 . ?
Cl2 Nb Pb1 52.02(4) . . ?
Nb Nb Pb1 154.44(2) 17_666 . ?
Nb Nb Pb1 136.721(18) 21_666 . ?
Nb Nb Pb1 94.593(16) 5 . ?
Nb Nb Pb1 103.95(2) 9 . ?
Lu Nb Pb1 93.477(16) . . ?
O Nb Pb1 121.06(7) 17_666 . ?
O Nb Pb1 104.78(7) 5 . ?
Cl3 Nb Pb1 163.39(3) 17_666 . ?
Cl1 Nb Pb1 111.06(2) 22_565 . ?
Cl3 Nb Pb1 76.49(3) 5 . ?
Lu Nb Pb1 102.28(2) 21_666 . ?
Nb Nb Pb1 132.17(3) 13_666 . ?
Lu Cl1 Lu 108.01(8) . 2_665 ?
Lu Cl1 Lu 126.00(4) . 18_665 ?
Lu Cl1 Lu 126.00(4) 2_665 18_665 ?
Lu Cl1 Nb 158.712(13) . 19_666 ?
Lu Cl1 Nb 71.831(13) 2_665 19_666 ?
Lu Cl1 Nb 58.17(3) 18_665 19_666 ?
Lu Cl1 Nb 71.831(13) . 18_665 ?
Lu Cl1 Nb 158.712(13) 2_665 18_665 ?
Lu Cl1 Nb 58.17(3) 18_665 18_665 ?
Nb Cl1 Nb 116.34(6) 19_666 18_665 ?
Lu Cl1 Nb 53.038(7) . 4_565 ?
Lu Cl1 Nb 124.29(4) 2_665 4_565 ?
Lu Cl1 Nb 91.85(3) 18_665 4_565 ?
Nb Cl1 Nb 145.22(5) 19_666 4_565 ?
Nb Cl1 Nb 38.064(13) 18_665 4_565 ?
Lu Cl1 Nb 124.29(4) . 2_665 ?
Lu Cl1 Nb 53.038(7) 2_665 2_665 ?
Lu Cl1 Nb 91.85(3) 18_665 2_665 ?
Nb Cl1 Nb 38.064(13) 19_666 2_665 ?
Nb Cl1 Nb 145.22(5) 18_665 2_665 ?
Nb Cl1 Nb 176.30(6) 4_565 2_665 ?
Lu Cl1 Nb 122.989(7) . 12_665 ?
Lu Cl1 Nb 91.714(9) 2_665 12_665 ?
Lu Cl1 Nb 60.75(3) 18_665 12_665 ?
Nb Cl1 Nb 37.214(17) 19_666 12_665 ?
Nb Cl1 Nb 106.32(4) 18_665 12_665 ?
Nb Cl1 Nb 143.91(4) 4_565 12_665 ?
Nb Cl1 Nb 39.054(14) 2_665 12_665 ?
Lu Cl1 Nb 91.714(9) . 11_565 ?
Lu Cl1 Nb 122.989(7) 2_665 11_565 ?
Lu Cl1 Nb 60.75(3) 18_665 11_565 ?
Nb Cl1 Nb 106.32(4) 19_666 11_565 ?
Nb Cl1 Nb 37.214(17) 18_665 11_565 ?
Nb Cl1 Nb 39.054(14) 4_565 11_565 ?
Nb Cl1 Nb 143.91(4) 2_665 11_565 ?
Nb Cl1 Nb 121.50(5) 12_665 11_565 ?
Lu Cl1 Pb3 138.048(18) . 3_665 ?
Lu Cl1 Pb3 70.993(10) 2_665 3_665 ?
Lu Cl1 Pb3 69.17(2) 18_665 3_665 ?
Nb Cl1 Pb3 62.864(16) 19_666 3_665 ?
Nb Cl1 Pb3 94.65(3) 18_665 3_665 ?
Nb Cl1 Pb3 91.653(12) 4_565 3_665 ?
Nb Cl1 Pb3 89.662(12) 2_665 3_665 ?
Nb Cl1 Pb3 98.80(3) 12_665 3_665 ?
Nb Cl1 Pb3 59.964(14) 11_565 3_665 ?
Lu Cl1 Pb3 70.993(10) . 1_565 ?
Lu Cl1 Pb3 138.048(18) 2_665 1_565 ?
Lu Cl1 Pb3 69.17(2) 18_665 1_565 ?
Nb Cl1 Pb3 94.65(3) 19_666 1_565 ?
Nb Cl1 Pb3 62.864(16) 18_665 1_565 ?
Nb Cl1 Pb3 89.662(12) 4_565 1_565 ?
Nb Cl1 Pb3 91.653(12) 2_665 1_565 ?
Nb Cl1 Pb3 59.964(14) 12_665 1_565 ?
Nb Cl1 Pb3 98.80(3) 11_565 1_565 ?
Pb3 Cl1 Pb3 138.34(5) 3_665 1_565 ?
Lu Cl1 Nb 98.50(5) . 3_655 ?
Lu Cl1 Nb 35.615(14) 2_665 3_655 ?
Lu Cl1 Nb 124.46(2) 18_665 3_655 ?
Nb Cl1 Nb 92.825(13) 19_666 3_655 ?
Nb Cl1 Nb 123.199(7) 18_665 3_655 ?
Nb Cl1 Nb 90.71(2) 4_565 3_655 ?
Nb Cl1 Nb 87.20(2) 2_665 3_655 ?
Nb Cl1 Nb 123.536(9) 12_665 3_655 ?
Nb Cl1 Nb 90.029(12) 11_565 3_655 ?
Pb3 Cl1 Nb 55.300(7) 3_665 3_655 ?
Pb3 Cl1 Nb 166.34(4) 1_565 3_655 ?
Nb Cl2 Lu 85.96(5) . . ?
Nb Cl2 Pb3 133.16(6) . 1_565 ?
Lu Cl2 Pb3 137.79(6) . 1_565 ?
Nb Cl2 Pb1 88.96(5) . . ?
Lu Cl2 Pb1 144.80(6) . . ?
Pb3 Cl2 Pb1 64.58(4) 1_565 . ?
Nb Cl2 Lu 67.91(3) . 21_666 ?
Lu Cl2 Lu 94.75(4) . 21_666 ?
Pb3 Cl2 Lu 88.58(4) 1_565 21_666 ?
Pb1 Cl2 Lu 115.40(4) . 21_666 ?
Nb Cl2 Nb 139.49(5) . 18_665 ?
Lu Cl2 Nb 60.08(3) . 18_665 ?
Pb3 Cl2 Nb 77.77(3) 1_565 18_665 ?
Pb1 Cl2 Nb 131.46(4) . 18_665 ?
Lu Cl2 Nb 91.95(3) 21_666 18_665 ?
Nb Cl2 Nb 27.78(2) . 17_666 ?
Lu Cl2 Nb 58.22(3) . 17_666 ?
Pb3 Cl2 Nb 157.47(5) 1_565 17_666 ?
Pb1 Cl2 Nb 112.21(4) . 17_666 ?
Lu Cl2 Nb 72.47(2) 21_666 17_666 ?
Nb Cl2 Nb 114.06(3) 18_665 17_666 ?
Nb Cl2 Nb 23.52(2) . 21_666 ?
Lu Cl2 Nb 87.52(4) . 21_666 ?
Pb3 Cl2 Nb 121.55(4) 1_565 21_666 ?
Pb1 Cl2 Nb 101.15(4) . 21_666 ?
Lu Cl2 Nb 44.460(15) 21_666 21_666 ?
Nb Cl2 Nb 125.01(3) 18_665 21_666 ?
Nb Cl2 Nb 35.929(16) 17_666 21_666 ?
Nb Cl2 Pb1 139.33(5) . 13_676 ?
Lu Cl2 Pb1 106.86(4) . 13_676 ?
Pb3 Cl2 Pb1 34.98(2) 1_565 13_676 ?
Pb1 Cl2 Pb1 99.56(4) . 13_676 ?
Lu Cl2 Pb1 72.58(2) 21_666 13_676 ?
Nb Cl2 Pb1 49.341(17) 18_665 13_676 ?
Nb Cl2 Pb1 140.22(4) 17_666 13_676 ?
Nb Cl2 Pb1 116.64(3) 21_666 13_676 ?
Nb Cl2 Nb 24.52(2) . 9 ?
Lu Cl2 Nb 80.17(3) . 9 ?
Pb3 Cl2 Nb 141.85(5) 1_565 9 ?
Pb1 Cl2 Nb 80.91(4) . 9 ?
Lu Cl2 Nb 92.21(3) 21_666 9 ?
Nb Cl2 Nb 140.25(3) 18_665 9 ?
Nb Cl2 Nb 32.198(14) 17_666 9 ?
Nb Cl2 Nb 47.766(17) 21_666 9 ?
Pb1 Cl2 Nb 163.50(3) 13_676 9 ?
Nb Cl2 Lu 153.43(5) . 18_665 ?
Lu Cl2 Lu 75.42(3) . 18_665 ?
Pb3 Cl2 Lu 71.23(3) 1_565 18_665 ?
Pb1 Cl2 Lu 95.38(3) . 18_665 ?
Lu Cl2 Lu 131.51(4) 21_666 18_665 ?
Nb Cl2 Lu 41.678(14) 18_665 18_665 ?
Nb Cl2 Lu 130.63(3) 17_666 18_665 ?
Nb Cl2 Lu 162.41(3) 21_666 18_665 ?
Pb1 Cl2 Lu 65.737(18) 13_676 18_665 ?
Nb Cl2 Lu 130.75(3) 9 18_665 ?
Nb Cl2 Nb 125.32(5) . 12_665 ?
Lu Cl2 Nb 105.41(4) . 12_665 ?
Pb3 Cl2 Nb 67.88(3) 1_565 12_665 ?
Pb1 Cl2 Nb 51.49(2) . 12_665 ?
Lu Cl2 Nb 156.08(4) 21_666 12_665 ?
Nb Cl2 Nb 87.23(3) 18_665 12_665 ?
Nb Cl2 Nb 129.28(3) 17_666 12_665 ?
Nb Cl2 Nb 146.90(4) 21_666 12_665 ?
Pb1 Cl2 Nb 89.09(2) 13_676 12_665 ?
Nb Cl2 Nb 103.63(3) 9 12_665 ?
Lu Cl2 Nb 46.005(14) 18_665 12_665 ?
Nb Cl3 Nb 73.65(5) . 5 ?
Nb Cl3 Pb1 98.48(5) . . ?
Nb Cl3 Pb1 151.09(7) 5 . ?
Nb Cl3 Pb1 132.63(6) . 4_566 ?
Nb Cl3 Pb1 80.82(4) 5 4_566 ?
Pb1 Cl3 Pb1 85.15(6) . 4_566 ?
Nb Cl3 Pb2 110.60(5) . . ?
Nb Cl3 Pb2 109.42(5) 5 . ?
Pb1 Cl3 Pb2 46.36(3) . . ?
Pb1 Cl3 Pb2 43.36(3) 4_566 . ?
Nb Cl3 Nb 45.93(3) . 21_666 ?
Nb Cl3 Nb 46.00(3) 5 21_666 ?
Pb1 Cl3 Nb 142.06(5) . 21_666 ?
Pb1 Cl3 Nb 126.74(4) 4_566 21_666 ?
Pb2 Cl3 Nb 145.03(4) . 21_666 ?
Nb Cl3 Nb 47.45(3) . 9 ?
Nb Cl3 Nb 47.54(3) 5 9 ?
Pb1 Cl3 Nb 106.59(4) . 9 ?
Pb1 Cl3 Nb 86.04(3) 4_566 9 ?
Pb2 Cl3 Nb 82.88(3) . 9 ?
Nb Cl3 Nb 62.17(2) 21_666 9 ?
Nb Cl3 Lu 107.34(5) . 5 ?
Nb Cl3 Lu 59.48(3) 5 5 ?
Pb1 Cl3 Lu 146.73(5) . 5 ?
Pb1 Cl3 Lu 92.22(4) 4_566 5 ?
Pb2 Cl3 Lu 134.73(4) . 5 ?
Nb Cl3 Lu 61.66(2) 21_666 5 ?
Nb Cl3 Lu 106.31(3) 9 5 ?
Nb Cl3 Pb3 82.19(4) . 1_565 ?
Nb Cl3 Pb3 152.70(5) 5 1_565 ?
Pb1 Cl3 Pb3 44.33(3) . 1_565 ?
Pb1 Cl3 Pb3 125.82(4) 4_566 1_565 ?
Pb2 Cl3 Pb3 90.69(3) . 1_565 ?
Nb Cl3 Pb3 107.36(3) 21_666 1_565 ?
Nb Cl3 Pb3 120.94(3) 9 1_565 ?
Lu Cl3 Pb3 118.40(4) 5 1_565 ?
Nb Cl3 Lu 122.29(5) . 6_566 ?
Nb Cl3 Lu 118.16(5) 5 6_566 ?
Pb1 Cl3 Lu 89.80(4) . 6_566 ?
Pb1 Cl3 Lu 104.86(3) 4_566 6_566 ?
Pb2 Cl3 Lu 115.60(3) . 6_566 ?
Nb Cl3 Lu 99.26(3) 21_666 6_566 ?
Nb Cl3 Lu 161.21(4) 9 6_566 ?
Lu Cl3 Lu 58.80(2) 5 6_566 ?
Pb3 Cl3 Lu 65.03(2) 1_565 6_566 ?
Nb Cl3 Lu 57.61(3) . 21_666 ?
Nb Cl3 Lu 91.31(4) 5 21_666 ?
Pb1 Cl3 Lu 108.14(5) . 21_666 ?
Pb1 Cl3 Lu 162.90(5) 4_566 21_666 ?
Pb2 Cl3 Lu 152.88(4) . 21_666 ?
Nb Cl3 Lu 46.560(18) 21_666 21_666 ?
Nb Cl3 Lu 99.87(3) 9 21_666 ?
Lu Cl3 Lu 70.75(2) 5 21_666 ?
Pb3 Cl3 Lu 64.58(2) 1_565 21_666 ?
Lu Cl3 Lu 65.51(2) 6_566 21_666 ?
Nb Cl3 Nb 144.68(5) . 6_566 ?
Nb Cl3 Nb 140.24(5) 5 6_566 ?
Pb1 Cl3 Nb 57.03(2) . 6_566 ?
Pb1 Cl3 Nb 74.90(2) 4_566 6_566 ?
Pb2 Cl3 Nb 72.52(2) . 6_566 ?
Nb Cl3 Nb 142.37(4) 21_666 6_566 ?
Nb Cl3 Nb 155.32(4) 9 6_566 ?
Lu Cl3 Nb 90.22(3) 5 6_566 ?
Pb3 Cl3 Nb 62.496(19) 1_565 6_566 ?
Lu Cl3 Nb 43.113(15) 6_566 6_566 ?
Lu Cl3 Nb 102.88(3) 21_666 6_566 ?
Nb O Nb 88.92(17) 17_666 . ?
Nb O Lu 154.2(2) 17_666 . ?
Nb O Lu 115.8(2) . . ?
Nb O Nb 57.54(11) 17_666 21_666 ?
Nb O Nb 51.00(10) . 21_666 ?
Lu O Nb 144.36(17) . 21_666 ?
Nb O Nb 50.80(10) 17_666 9 ?
Nb O Nb 57.35(10) . 9 ?
Lu O Nb 135.99(17) . 9 ?
Nb O Nb 70.08(8) 21_666 9 ?
Nb O Lu 55.90(10) 17_666 17_666 ?
Nb O Lu 119.03(15) . 17_666 ?
Lu O Lu 102.44(14) . 17_666 ?
Nb O Lu 112.72(10) 21_666 17_666 ?
Nb O Lu 62.03(6) 9 17_666 ?
Nb O Lu 103.91(15) 17_666 21_666 ?
Nb O Lu 63.87(11) . 21_666 ?
Lu O Lu 94.37(12) . 21_666 ?
Nb O Lu 50.14(5) 21_666 21_666 ?
Nb O Lu 114.00(10) 9 21_666 ?
Lu O Lu 158.05(11) 17_666 21_666 ?
Nb O Nb 27.00(8) 17_666 13_666 ?
Nb O Nb 61.92(11) . 13_666 ?
Lu O Nb 172.79(16) . 13_666 ?
Nb O Nb 40.43(4) 21_666 13_666 ?
Nb O Nb 36.79(4) 9 13_666 ?
Lu O Nb 74.20(6) 17_666 13_666 ?
Lu O Nb 90.54(8) 21_666 13_666 ?
Nb O Nb 61.89(11) 17_666 5 ?
Nb O Nb 27.03(8) . 5 ?
Lu O Nb 142.48(16) . 5 ?
Nb O Nb 36.77(4) 21_666 5 ?
Nb O Nb 40.42(5) 9 5 ?
Lu O Nb 100.10(8) 17_666 5 ?
Lu O Nb 73.61(6) 21_666 5 ?
Nb O Nb 34.89(3) 13_666 5 ?
Nb O Pb3 78.04(12) 17_666 4 ?
Nb O Pb3 159.60(17) . 4 ?
Lu O Pb3 79.97(11) . 4 ?
Nb O Pb3 108.61(10) 21_666 4 ?
Nb O Pb3 121.13(10) 9 4 ?
Lu O Pb3 66.02(6) 17_666 4 ?
Lu O Pb3 103.83(8) 21_666 4 ?
Nb O Pb3 104.00(8) 13_666 4 ?
Nb O Pb3 137.04(10) 5 4 ?
Nb O Pb1 48.99(10) 17_666 16_655 ?
Nb O Pb1 122.75(16) . 16_655 ?
Lu O Pb1 115.00(14) . 16_655 ?
Nb O Pb1 72.34(7) 21_666 16_655 ?
Nb O Pb1 99.70(9) 9 16_655 ?
Lu O Pb1 72.41(6) 17_666 16_655 ?
Lu O Pb1 87.80(7) 21_666 16_655 ?
Nb O Pb1 70.42(6) 13_666 16_655 ?
Nb O Pb1 100.21(8) 5 16_655 ?
Pb3 O Pb1 37.48(3) 4 16_655 ?
Pb2 Pb1 Cl3 83.34(4) . 6_566 ?
Pb2 Pb1 Cl3 83.34(4) . . ?
Cl3 Pb1 Cl3 118.674(16) 6_566 . ?
Pb2 Pb1 Cl3 83.34(4) . 12_665 ?
Cl3 Pb1 Cl3 118.674(16) 6_566 12_665 ?
Cl3 Pb1 Cl3 118.674(16) . 12_665 ?
Pb2 Pb1 Cl2 129.08(3) . . ?
Cl3 Pb1 Cl2 147.55(6) 6_566 . ?
Cl3 Pb1 Cl2 70.74(4) . . ?
Cl3 Pb1 Cl2 72.86(4) 12_665 . ?
Pb2 Pb1 Cl2 129.08(3) . 12_665 ?
Cl3 Pb1 Cl2 72.86(4) 6_566 12_665 ?
Cl3 Pb1 Cl2 147.55(6) . 12_665 ?
Cl3 Pb1 Cl2 70.74(4) 12_665 12_665 ?
Cl2 Pb1 Cl2 84.49(5) . 12_665 ?
Pb2 Pb1 Cl2 129.08(3) . 6_566 ?
Cl3 Pb1 Cl2 70.74(4) 6_566 6_566 ?
Cl3 Pb1 Cl2 72.86(4) . 6_566 ?
Cl3 Pb1 Cl2 147.55(6) 12_665 6_566 ?
Cl2 Pb1 Cl2 84.49(5) . 6_566 ?
Cl2 Pb1 Cl2 84.49(5) 12_665 6_566 ?
Pb2 Pb1 Pb3 180.00(2) . 1_565 ?
Cl3 Pb1 Pb3 96.66(4) 6_566 1_565 ?
Cl3 Pb1 Pb3 96.66(4) . 1_565 ?
Cl3 Pb1 Pb3 96.66(4) 12_665 1_565 ?
Cl2 Pb1 Pb3 50.92(3) . 1_565 ?
Cl2 Pb1 Pb3 50.92(3) 12_665 1_565 ?
Cl2 Pb1 Pb3 50.92(3) 6_566 1_565 ?
Pb2 Pb1 Cl3 70.44(3) . 9 ?
Cl3 Pb1 Cl3 153.72(6) 6_566 9 ?
Cl3 Pb1 Cl3 61.33(5) . 9 ?
Cl3 Pb1 Cl3 57.77(5) 12_665 9 ?
Cl2 Pb1 Cl3 58.72(4) . 9 ?
Cl2 Pb1 Cl3 122.58(4) 12_665 9 ?
Cl2 Pb1 Cl3 127.86(4) 6_566 9 ?
Pb3 Pb1 Cl3 109.56(3) 1_565 9 ?
Pb2 Pb1 Cl3 70.44(3) . 7_665 ?
Cl3 Pb1 Cl3 57.77(5) 6_566 7_665 ?
Cl3 Pb1 Cl3 153.72(6) . 7_665 ?
Cl3 Pb1 Cl3 61.33(5) 12_665 7_665 ?
Cl2 Pb1 Cl3 127.86(4) . 7_665 ?
Cl2 Pb1 Cl3 58.72(4) 12_665 7_665 ?
Cl2 Pb1 Cl3 122.58(4) 6_566 7_665 ?
Pb3 Pb1 Cl3 109.56(3) 1_565 7_665 ?
Cl3 Pb1 Cl3 109.39(3) 9 7_665 ?
Pb2 Pb1 Cl3 70.44(3) . 4_566 ?
Cl3 Pb1 Cl3 61.33(5) 6_566 4_566 ?
Cl3 Pb1 Cl3 57.77(5) . 4_566 ?
Cl3 Pb1 Cl3 153.72(6) 12_665 4_566 ?
Cl2 Pb1 Cl3 122.58(4) . 4_566 ?
Cl2 Pb1 Cl3 127.86(4) 12_665 4_566 ?
Cl2 Pb1 Cl3 58.72(4) 6_566 4_566 ?
Pb3 Pb1 Cl3 109.56(3) 1_565 4_566 ?
Cl3 Pb1 Cl3 109.39(3) 9 4_566 ?
Cl3 Pb1 Cl3 109.39(3) 7_665 4_566 ?
Pb2 Pb1 Nb 96.62(2) . . ?
Cl3 Pb1 Nb 154.63(3) 6_566 . ?
Cl3 Pb1 Nb 36.86(3) . . ?
Cl3 Pb1 Nb 86.37(3) 12_665 . ?
Cl2 Pb1 Nb 39.02(3) . . ?
Cl2 Pb1 Nb 123.46(4) 12_665 . ?
Cl2 Pb1 Nb 90.43(3) 6_566 . ?
Pb3 Pb1 Nb 83.38(2) 1_565 . ?
Cl3 Pb1 Nb 37.61(2) 9 . ?
Cl3 Pb1 Nb 145.84(3) 7_665 . ?
Cl3 Pb1 Nb 94.61(2) 4_566 . ?
Pb2 Pb1 Nb 96.62(2) . 12_665 ?
Cl3 Pb1 Nb 86.37(3) 6_566 12_665 ?
Cl3 Pb1 Nb 154.63(3) . 12_665 ?
Cl3 Pb1 Nb 36.86(3) 12_665 12_665 ?
Cl2 Pb1 Nb 90.43(3) . 12_665 ?
Cl2 Pb1 Nb 39.02(3) 12_665 12_665 ?
Cl2 Pb1 Nb 123.46(4) 6_566 12_665 ?
Pb3 Pb1 Nb 83.38(2) 1_565 12_665 ?
Cl3 Pb1 Nb 94.61(2) 9 12_665 ?
Cl3 Pb1 Nb 37.61(2) 7_665 12_665 ?
Cl3 Pb1 Nb 145.84(3) 4_566 12_665 ?
Nb Pb1 Nb 118.689(8) . 12_665 ?
Pb2 Pb1 Nb 96.62(2) . 6_566 ?
Cl3 Pb1 Nb 36.86(3) 6_566 6_566 ?
Cl3 Pb1 Nb 86.37(3) . 6_566 ?
Cl3 Pb1 Nb 154.63(3) 12_665 6_566 ?
Cl2 Pb1 Nb 123.46(4) . 6_566 ?
Cl2 Pb1 Nb 90.43(3) 12_665 6_566 ?
Cl2 Pb1 Nb 39.02(3) 6_566 6_566 ?
Pb3 Pb1 Nb 83.38(2) 1_565 6_566 ?
Cl3 Pb1 Nb 145.84(3) 9 6_566 ?
Cl3 Pb1 Nb 94.61(2) 7_665 6_566 ?
Cl3 Pb1 Nb 37.61(2) 4_566 6_566 ?
Nb Pb1 Nb 118.689(8) . 6_566 ?
Nb Pb1 Nb 118.689(8) 12_665 6_566 ?
Pb2 Pb1 Pb1 35.3 . 3_656 ?
Cl3 Pb1 Pb1 54.40(4) 6_566 3_656 ?
Cl3 Pb1 Pb1 114.25(4) . 3_656 ?
Cl3 Pb1 Pb1 83.53(4) 12_665 3_656 ?
Cl2 Pb1 Pb1 154.38(3) . 3_656 ?
Cl2 Pb1 Pb1 97.21(3) 12_665 3_656 ?
Cl2 Pb1 Pb1 121.13(3) 6_566 3_656 ?
Pb3 Pb1 Pb1 144.7 1_565 3_656 ?
Cl3 Pb1 Pb1 100.33(3) 9 3_656 ?
Cl3 Pb1 Pb1 40.45(3) 7_665 3_656 ?
Cl3 Pb1 Pb1 76.22(3) 4_566 3_656 ?
Nb Pb1 Pb1 131.62(2) . 3_656 ?
Nb Pb1 Pb1 75.817(19) 12_665 3_656 ?
Nb Pb1 Pb1 82.141(18) 6_566 3_656 ?
Pb2 Pb1 Pb1 35.3 . 4_566 ?
Cl3 Pb1 Pb1 83.53(4) 6_566 4_566 ?
Cl3 Pb1 Pb1 54.40(4) . 4_566 ?
Cl3 Pb1 Pb1 114.25(4) 12_665 4_566 ?
Cl2 Pb1 Pb1 121.13(3) . 4_566 ?
Cl2 Pb1 Pb1 154.38(3) 12_665 4_566 ?
Cl2 Pb1 Pb1 97.21(3) 6_566 4_566 ?
Pb3 Pb1 Pb1 144.7 1_565 4_566 ?
Cl3 Pb1 Pb1 76.22(3) 9 4_566 ?
Cl3 Pb1 Pb1 100.33(3) 7_665 4_566 ?
Cl3 Pb1 Pb1 40.45(3) 4_566 4_566 ?
Nb Pb1 Pb1 82.141(18) . 4_566 ?
Nb Pb1 Pb1 131.62(2) 12_665 4_566 ?
Nb Pb1 Pb1 75.817(18) 6_566 4_566 ?
Pb1 Pb1 Pb1 60.0 3_656 4_566 ?
Pb2 Pb1 Pb1 35.3 . 2_665 ?
Cl3 Pb1 Pb1 114.25(4) 6_566 2_665 ?
Cl3 Pb1 Pb1 83.53(4) . 2_665 ?
Cl3 Pb1 Pb1 54.40(4) 12_665 2_665 ?
Cl2 Pb1 Pb1 97.21(3) . 2_665 ?
Cl2 Pb1 Pb1 121.13(3) 12_665 2_665 ?
Cl2 Pb1 Pb1 154.38(3) 6_566 2_665 ?
Pb3 Pb1 Pb1 144.7 1_565 2_665 ?
Cl3 Pb1 Pb1 40.45(3) 9 2_665 ?
Cl3 Pb1 Pb1 76.22(3) 7_665 2_665 ?
Cl3 Pb1 Pb1 100.33(3) 4_566 2_665 ?
Nb Pb1 Pb1 75.817(18) . 2_665 ?
Nb Pb1 Pb1 82.141(18) 12_665 2_665 ?
Nb Pb1 Pb1 131.62(2) 6_566 2_665 ?
Pb1 Pb1 Pb1 60.0 3_656 2_665 ?
Pb1 Pb1 Pb1 60.0 4_566 2_665 ?
Pb2 Pb1 Cl3 46.90(2) . 11_566 ?
Cl3 Pb1 Cl3 40.38(4) 6_566 11_566 ?
Cl3 Pb1 Cl3 92.84(5) . 11_566 ?
Cl3 Pb1 Cl3 118.32(4) 12_665 11_566 ?
Cl2 Pb1 Cl3 163.52(3) . 11_566 ?
Cl2 Pb1 Cl3 110.17(3) 12_665 11_566 ?
Cl2 Pb1 Cl3 89.34(3) 6_566 11_566 ?
Pb3 Pb1 Cl3 133.10(2) 1_565 11_566 ?
Cl3 Pb1 Cl3 115.22(4) 9 11_566 ?
Cl3 Pb1 Cl3 68.08(4) 7_665 11_566 ?
Cl3 Pb1 Cl3 42.36(3) 4_566 11_566 ?
Nb Pb1 Cl3 126.08(3) . 11_566 ?
Nb Pb1 Cl3 105.68(2) 12_665 11_566 ?
Nb Pb1 Cl3 51.482(19) 6_566 11_566 ?
Pb1 Pb1 Cl3 34.921(18) 3_656 11_566 ?
Pb1 Pb1 Cl3 44.533(18) 4_566 11_566 ?
Pb1 Pb1 Cl3 81.90(2) 2_665 11_566 ?
Pb1 Pb2 Pb1 109.5 3_656 . ?
Pb1 Pb2 Pb1 109.5 3_656 4_566 ?
Pb1 Pb2 Pb1 109.5 . 4_566 ?
Pb1 Pb2 Pb1 109.5 3_656 2_665 ?
Pb1 Pb2 Pb1 109.5 . 2_665 ?
Pb1 Pb2 Pb1 109.5 4_566 2_665 ?
Pb1 Pb2 Cl3 148.45(2) 3_656 5 ?
Pb1 Pb2 Cl3 100.96(2) . 5 ?
Pb1 Pb2 Cl3 50.30(2) 4_566 5 ?
Pb1 Pb2 Cl3 66.20(2) 2_665 5 ?
Pb1 Pb2 Cl3 50.30(2) 3_656 11_566 ?
Pb1 Pb2 Cl3 100.96(2) . 11_566 ?
Pb1 Pb2 Cl3 66.20(2) 4_566 11_566 ?
Pb1 Pb2 Cl3 148.45(2) 2_665 11_566 ?
Cl3 Pb2 Cl3 116.472(14) 5 11_566 ?
Pb1 Pb2 Cl3 148.45(2) 3_656 9 ?
Pb1 Pb2 Cl3 66.20(2) . 9 ?
Pb1 Pb2 Cl3 100.96(2) 4_566 9 ?
Pb1 Pb2 Cl3 50.30(2) 2_665 9 ?
Cl3 Pb2 Cl3 53.89(4) 5 9 ?
Cl3 Pb2 Cl3 158.69(5) 11_566 9 ?
Pb1 Pb2 Cl3 50.30(2) 3_656 7_665 ?
Pb1 Pb2 Cl3 66.20(2) . 7_665 ?
Pb1 Pb2 Cl3 148.45(2) 4_566 7_665 ?
Pb1 Pb2 Cl3 100.96(2) 2_665 7_665 ?
Cl3 Pb2 Cl3 158.69(4) 5 7_665 ?
Cl3 Pb2 Cl3 83.57(3) 11_566 7_665 ?
Cl3 Pb2 Cl3 104.81(2) 9 7_665 ?
Pb1 Pb2 Cl3 148.45(2) 3_656 . ?
Pb1 Pb2 Cl3 50.30(2) . . ?
Pb1 Pb2 Cl3 66.20(2) 4_566 . ?
Pb1 Pb2 Cl3 100.96(2) 2_665 . ?
Cl3 Pb2 Cl3 53.89(4) 5 . ?
Cl3 Pb2 Cl3 104.81(3) 11_566 . ?
Cl3 Pb2 Cl3 53.89(4) 9 . ?
Cl3 Pb2 Cl3 116.472(14) 7_665 . ?
Pb1 Pb2 Cl3 66.20(2) 3_656 10_656 ?
Pb1 Pb2 Cl3 148.45(2) . 10_656 ?
Pb1 Pb2 Cl3 50.30(2) 4_566 10_656 ?
Pb1 Pb2 Cl3 100.96(2) 2_665 10_656 ?
Cl3 Pb2 Cl3 83.57(3) 5 10_656 ?
Cl3 Pb2 Cl3 50.97(4) 11_566 10_656 ?
Cl3 Pb2 Cl3 134.28(4) 9 10_656 ?
Cl3 Pb2 Cl3 116.472(14) 7_665 10_656 ?
Cl3 Pb2 Cl3 116.472(14) . 10_656 ?
Pb1 Pb2 Cl3 66.20(2) 3_656 6_566 ?
Pb1 Pb2 Cl3 50.30(2) . 6_566 ?
Pb1 Pb2 Cl3 100.96(2) 4_566 6_566 ?
Pb1 Pb2 Cl3 148.45(2) 2_665 6_566 ?
Cl3 Pb2 Cl3 134.28(4) 5 6_566 ?
Cl3 Pb2 Cl3 53.89(4) 11_566 6_566 ?
Cl3 Pb2 Cl3 116.472(14) 9 6_566 ?
Cl3 Pb2 Cl3 50.97(4) 7_665 6_566 ?
Cl3 Pb2 Cl3 83.57(3) . 6_566 ?
Cl3 Pb2 Cl3 104.81(3) 10_656 6_566 ?
Pb1 Pb2 Cl3 50.30(2) 3_656 3_656 ?
Pb1 Pb2 Cl3 148.45(2) . 3_656 ?
Pb1 Pb2 Cl3 100.96(2) 4_566 3_656 ?
Pb1 Pb2 Cl3 66.20(2) 2_665 3_656 ?
Cl3 Pb2 Cl3 104.81(3) 5 3_656 ?
Cl3 Pb2 Cl3 83.57(3) 11_566 3_656 ?
Cl3 Pb2 Cl3 116.472(14) 9 3_656 ?
Cl3 Pb2 Cl3 83.57(3) 7_665 3_656 ?
Cl3 Pb2 Cl3 158.69(4) . 3_656 ?
Cl3 Pb2 Cl3 53.89(4) 10_656 3_656 ?
Cl3 Pb2 Cl3 116.472(14) 6_566 3_656 ?
Pb1 Pb2 Cl3 100.96(2) 3_656 8_656 ?
Pb1 Pb2 Cl3 148.45(2) . 8_656 ?
Pb1 Pb2 Cl3 66.20(2) 4_566 8_656 ?
Pb1 Pb2 Cl3 50.30(2) 2_665 8_656 ?
Cl3 Pb2 Cl3 50.97(4) 5 8_656 ?
Cl3 Pb2 Cl3 104.81(3) 11_566 8_656 ?
Cl3 Pb2 Cl3 83.57(3) 9 8_656 ?
Cl3 Pb2 Cl3 134.28(4) 7_665 8_656 ?
Cl3 Pb2 Cl3 104.81(3) . 8_656 ?
Cl3 Pb2 Cl3 53.89(4) 10_656 8_656 ?
Cl3 Pb2 Cl3 158.69(4) 6_566 8_656 ?
Cl3 Pb2 Cl3 53.89(4) 3_656 8_656 ?
Pb1 Pb2 Cl3 100.96(2) 3_656 12_665 ?
Pb1 Pb2 Cl3 50.30(2) . 12_665 ?
Pb1 Pb2 Cl3 148.45(2) 4_566 12_665 ?
Pb1 Pb2 Cl3 66.20(2) 2_665 12_665 ?
Cl3 Pb2 Cl3 104.81(3) 5 12_665 ?
Cl3 Pb2 Cl3 134.28(4) 11_566 12_665 ?
Cl3 Pb2 Cl3 50.97(4) 9 12_665 ?
Cl3 Pb2 Cl3 53.89(4) 7_665 12_665 ?
Cl3 Pb2 Cl3 83.57(3) . 12_665 ?
Cl3 Pb2 Cl3 158.69(5) 10_656 12_665 ?
Cl3 Pb2 Cl3 83.57(3) 6_566 12_665 ?
Cl3 Pb2 Cl3 104.81(2) 3_656 12_665 ?
Cl3 Pb2 Cl3 116.472(14) 8_656 12_665 ?
Pb1 Pb2 Cl3 100.96(2) 3_656 4_566 ?
Pb1 Pb2 Cl3 66.20(2) . 4_566 ?
Pb1 Pb2 Cl3 50.30(2) 4_566 4_566 ?
Pb1 Pb2 Cl3 148.45(2) 2_665 4_566 ?
Cl3 Pb2 Cl3 83.57(3) 5 4_566 ?
Cl3 Pb2 Cl3 53.89(4) 11_566 4_566 ?
Cl3 Pb2 Cl3 104.81(3) 9 4_566 ?
Cl3 Pb2 Cl3 104.81(3) 7_665 4_566 ?
Cl3 Pb2 Cl3 50.97(4) . 4_566 ?
Cl3 Pb2 Cl3 83.57(3) 10_656 4_566 ?
Cl3 Pb2 Cl3 53.89(4) 6_566 4_566 ?
Cl3 Pb2 Cl3 134.28(4) 3_656 4_566 ?
Cl3 Pb2 Cl3 116.472(14) 8_656 4_566 ?
Cl3 Pb2 Cl3 116.472(14) 12_665 4_566 ?
Pb1 Pb2 Cl3 66.20(2) 3_656 2_665 ?
Pb1 Pb2 Cl3 100.96(2) . 2_665 ?
Pb1 Pb2 Cl3 148.45(2) 4_566 2_665 ?
Pb1 Pb2 Cl3 50.30(2) 2_665 2_665 ?
Cl3 Pb2 Cl3 116.472(14) 5 2_665 ?
Cl3 Pb2 Cl3 116.472(14) 11_566 2_665 ?
Cl3 Pb2 Cl3 83.57(3) 9 2_665 ?
Cl3 Pb2 Cl3 53.89(4) 7_665 2_665 ?
Cl3 Pb2 Cl3 134.28(4) . 2_665 ?
Cl3 Pb2 Cl3 104.81(3) 10_656 2_665 ?
Cl3 Pb2 Cl3 104.81(3) 6_566 2_665 ?
Cl3 Pb2 Cl3 50.97(4) 3_656 2_665 ?
Cl3 Pb2 Cl3 83.57(3) 8_656 2_665 ?
Cl3 Pb2 Cl3 53.89(4) 12_665 2_665 ?
Cl3 Pb2 Cl3 158.69(4) 4_566 2_665 ?
Pb1 Pb2 Nb 160.429(6) 3_656 9 ?
Pb1 Pb2 Nb 84.749(6) . 9 ?
Pb1 Pb2 Nb 76.627(6) 4_566 9 ?
Pb1 Pb2 Nb 51.727(6) 2_665 9 ?
Cl3 Pb2 Nb 27.44(2) 5 9 ?
Cl3 Pb2 Nb 142.22(2) 11_566 9 ?
Cl3 Pb2 Nb 26.66(2) 9 9 ?
Cl3 Pb2 Nb 131.29(2) 7_665 9 ?
Cl3 Pb2 Nb 51.12(2) . 9 ?
Cl3 Pb2 Nb 108.74(2) 10_656 9 ?
Cl3 Pb2 Nb 132.09(2) 6_566 9 ?
Cl3 Pb2 Nb 110.82(2) 3_656 9 ?
Cl3 Pb2 Nb 63.73(2) 8_656 9 ?
Cl3 Pb2 Nb 77.41(2) 12_665 9 ?
Cl3 Pb2 Nb 97.07(2) 4_566 9 ?
Cl3 Pb2 Nb 98.59(2) 2_665 9 ?
Pb1 Pb2 Nb 160.429(6) 3_656 5 ?
Pb1 Pb2 Nb 76.627(6) . 5 ?
Pb1 Pb2 Nb 51.727(6) 4_566 5 ?
Pb1 Pb2 Nb 84.749(6) 2_665 5 ?
Cl3 Pb2 Nb 26.66(2) 5 5 ?
Cl3 Pb2 Nb 110.82(2) 11_566 5 ?
Cl3 Pb2 Nb 51.12(2) 9 5 ?
Cl3 Pb2 Nb 142.22(2) 7_665 5 ?
Cl3 Pb2 Nb 27.44(2) . 5 ?
Cl3 Pb2 Nb 98.59(2) 10_656 5 ?
Cl3 Pb2 Nb 108.74(2) 6_566 5 ?
Cl3 Pb2 Nb 131.29(2) 3_656 5 ?
Cl3 Pb2 Nb 77.41(2) 8_656 5 ?
Cl3 Pb2 Nb 97.07(2) 12_665 5 ?
Cl3 Pb2 Nb 63.73(2) 4_566 5 ?
Cl3 Pb2 Nb 132.09(2) 2_665 5 ?
Nb Pb2 Nb 33.728(9) 9 5 ?
Cl2 Pb3 Cl2 77.17(4) 1_545 24_556 ?
Cl2 Pb3 Cl2 102.83(4) 1_545 12_655 ?
Cl2 Pb3 Cl2 180.0 24_556 12_655 ?
Cl2 Pb3 Cl2 180.0 1_545 13_666 ?
Cl2 Pb3 Cl2 102.83(4) 24_556 13_666 ?
Cl2 Pb3 Cl2 77.17(4) 12_655 13_666 ?
Cl2 Pb3 Cl2 102.83(4) 1_545 6_556 ?
Cl2 Pb3 Cl2 77.17(4) 24_556 6_556 ?
Cl2 Pb3 Cl2 102.83(4) 12_655 6_556 ?
Cl2 Pb3 Cl2 77.17(4) 13_666 6_556 ?
Cl2 Pb3 Cl2 77.17(4) 1_545 18_655 ?
Cl2 Pb3 Cl2 102.83(4) 24_556 18_655 ?
Cl2 Pb3 Cl2 77.17(4) 12_655 18_655 ?
Cl2 Pb3 Cl2 102.83(4) 13_666 18_655 ?
Cl2 Pb3 Cl2 180.0 6_556 18_655 ?
Cl2 Pb3 Pb1 115.50(3) 1_545 13_666 ?
Cl2 Pb3 Pb1 64.50(3) 24_556 13_666 ?
Cl2 Pb3 Pb1 115.50(3) 12_655 13_666 ?
Cl2 Pb3 Pb1 64.50(3) 13_666 13_666 ?
Cl2 Pb3 Pb1 115.50(3) 6_556 13_666 ?
Cl2 Pb3 Pb1 64.50(3) 18_655 13_666 ?
Cl2 Pb3 Pb1 64.50(3) 1_545 1_545 ?
Cl2 Pb3 Pb1 115.50(3) 24_556 1_545 ?
Cl2 Pb3 Pb1 64.50(3) 12_655 1_545 ?
Cl2 Pb3 Pb1 115.50(3) 13_666 1_545 ?
Cl2 Pb3 Pb1 64.50(3) 6_556 1_545 ?
Cl2 Pb3 Pb1 115.50(3) 18_655 1_545 ?
Pb1 Pb3 Pb1 180.0 13_666 1_545 ?
Cl2 Pb3 Cl3 76.50(4) 1_545 18_655 ?
Cl2 Pb3 Cl3 52.73(4) 24_556 18_655 ?
Cl2 Pb3 Cl3 127.27(4) 12_655 18_655 ?
Cl2 Pb3 Cl3 103.50(4) 13_666 18_655 ?
Cl2 Pb3 Cl3 129.16(4) 6_556 18_655 ?
Cl2 Pb3 Cl3 50.84(4) 18_655 18_655 ?
Pb1 Pb3 Cl3 39.011(19) 13_666 18_655 ?
Pb1 Pb3 Cl3 140.989(19) 1_545 18_655 ?
Cl2 Pb3 Cl3 103.50(4) 1_545 6_556 ?
Cl2 Pb3 Cl3 127.27(4) 24_556 6_556 ?
Cl2 Pb3 Cl3 52.73(4) 12_655 6_556 ?
Cl2 Pb3 Cl3 76.50(4) 13_666 6_556 ?
Cl2 Pb3 Cl3 50.84(4) 6_556 6_556 ?
Cl2 Pb3 Cl3 129.16(4) 18_655 6_556 ?
Pb1 Pb3 Cl3 140.989(19) 13_666 6_556 ?
Pb1 Pb3 Cl3 39.011(19) 1_545 6_556 ?
Cl3 Pb3 Cl3 180.0 18_655 6_556 ?
Cl2 Pb3 Cl3 127.27(4) 1_545 24_556 ?
Cl2 Pb3 Cl3 50.84(4) 24_556 24_556 ?
Cl2 Pb3 Cl3 129.16(4) 12_655 24_556 ?
Cl2 Pb3 Cl3 52.73(4) 13_666 24_556 ?
Cl2 Pb3 Cl3 76.50(4) 6_556 24_556 ?
Cl2 Pb3 Cl3 103.50(4) 18_655 24_556 ?
Pb1 Pb3 Cl3 39.011(19) 13_666 24_556 ?
Pb1 Pb3 Cl3 140.989(19) 1_545 24_556 ?
Cl3 Pb3 Cl3 66.07(3) 18_655 24_556 ?
Cl3 Pb3 Cl3 113.93(3) 6_556 24_556 ?
Cl2 Pb3 Cl3 129.16(4) 1_545 13_666 ?
Cl2 Pb3 Cl3 103.50(4) 24_556 13_666 ?
Cl2 Pb3 Cl3 76.50(4) 12_655 13_666 ?
Cl2 Pb3 Cl3 50.84(4) 13_666 13_666 ?
Cl2 Pb3 Cl3 127.27(4) 6_556 13_666 ?
Cl2 Pb3 Cl3 52.73(4) 18_655 13_666 ?
Pb1 Pb3 Cl3 39.011(19) 13_666 13_666 ?
Pb1 Pb3 Cl3 140.99(2) 1_545 13_666 ?
Cl3 Pb3 Cl3 66.07(3) 18_655 13_666 ?
Cl3 Pb3 Cl3 113.93(3) 6_556 13_666 ?
Cl3 Pb3 Cl3 66.07(3) 24_556 13_666 ?
Cl2 Pb3 Cl3 50.84(4) 1_545 1_545 ?
Cl2 Pb3 Cl3 76.50(4) 24_556 1_545 ?
Cl2 Pb3 Cl3 103.50(4) 12_655 1_545 ?
Cl2 Pb3 Cl3 129.16(4) 13_666 1_545 ?
Cl2 Pb3 Cl3 52.73(4) 6_556 1_545 ?
Cl2 Pb3 Cl3 127.27(4) 18_655 1_545 ?
Pb1 Pb3 Cl3 140.99(2) 13_666 1_545 ?
Pb1 Pb3 Cl3 39.011(19) 1_545 1_545 ?
Cl3 Pb3 Cl3 113.93(3) 18_655 1_545 ?
Cl3 Pb3 Cl3 66.07(3) 6_556 1_545 ?
Cl3 Pb3 Cl3 113.93(3) 24_556 1_545 ?
Cl3 Pb3 Cl3 180.0 13_666 1_545 ?
Cl2 Pb3 Cl3 52.73(4) 1_545 12_655 ?
Cl2 Pb3 Cl3 129.16(4) 24_556 12_655 ?
Cl2 Pb3 Cl3 50.84(4) 12_655 12_655 ?
Cl2 Pb3 Cl3 127.27(4) 13_666 12_655 ?
Cl2 Pb3 Cl3 103.50(4) 6_556 12_655 ?
Cl2 Pb3 Cl3 76.50(4) 18_655 12_655 ?
Pb1 Pb3 Cl3 140.989(19) 13_666 12_655 ?
Pb1 Pb3 Cl3 39.011(19) 1_545 12_655 ?
Cl3 Pb3 Cl3 113.93(3) 18_655 12_655 ?
Cl3 Pb3 Cl3 66.07(3) 6_556 12_655 ?
Cl3 Pb3 Cl3 180.0 24_556 12_655 ?
Cl3 Pb3 Cl3 113.93(3) 13_666 12_655 ?
Cl3 Pb3 Cl3 66.07(3) 1_545 12_655 ?
Cl2 Pb3 Nb 99.44(3) 1_545 24_556 ?
Cl2 Pb3 Nb 22.50(3) 24_556 24_556 ?
Cl2 Pb3 Nb 157.50(3) 12_655 24_556 ?
Cl2 Pb3 Nb 80.56(3) 13_666 24_556 ?
Cl2 Pb3 Nb 68.71(3) 6_556 24_556 ?
Cl2 Pb3 Nb 111.29(3) 18_655 24_556 ?
Pb1 Pb3 Nb 55.859(6) 13_666 24_556 ?
Pb1 Pb3 Nb 124.141(6) 1_545 24_556 ?
Cl3 Pb3 Nb 61.537(19) 18_655 24_556 ?
Cl3 Pb3 Nb 118.463(19) 6_556 24_556 ?
Cl3 Pb3 Nb 30.042(18) 24_556 24_556 ?
Cl3 Pb3 Nb 91.95(2) 13_666 24_556 ?
Cl3 Pb3 Nb 88.05(2) 1_545 24_556 ?
Cl3 Pb3 Nb 149.958(18) 12_655 24_556 ?
Cl2 Pb3 Nb 80.56(3) 1_545 12_655 ?
Cl2 Pb3 Nb 157.50(3) 24_556 12_655 ?
Cl2 Pb3 Nb 22.50(3) 12_655 12_655 ?
Cl2 Pb3 Nb 99.44(3) 13_666 12_655 ?
Cl2 Pb3 Nb 111.29(3) 6_556 12_655 ?
Cl2 Pb3 Nb 68.71(3) 18_655 12_655 ?
Pb1 Pb3 Nb 124.141(6) 13_666 12_655 ?
Pb1 Pb3 Nb 55.859(6) 1_545 12_655 ?
Cl3 Pb3 Nb 118.463(19) 18_655 12_655 ?
Cl3 Pb3 Nb 61.537(19) 6_556 12_655 ?
Cl3 Pb3 Nb 149.958(18) 24_556 12_655 ?
Cl3 Pb3 Nb 88.05(2) 13_666 12_655 ?
Cl3 Pb3 Nb 91.95(2) 1_545 12_655 ?
Cl3 Pb3 Nb 30.042(18) 12_655 12_655 ?
Nb Pb3 Nb 180.0 24_556 12_655 ?
Cl2 Pb3 Nb 157.50(3) 1_545 13_666 ?
Cl2 Pb3 Nb 111.29(3) 24_556 13_666 ?
Cl2 Pb3 Nb 68.71(3) 12_655 13_666 ?
Cl2 Pb3 Nb 22.50(3) 13_666 13_666 ?
Cl2 Pb3 Nb 99.44(3) 6_556 13_666 ?
Cl2 Pb3 Nb 80.56(3) 18_655 13_666 ?
Pb1 Pb3 Nb 55.859(6) 13_666 13_666 ?
Pb1 Pb3 Nb 124.141(6) 1_545 13_666 ?
Cl3 Pb3 Nb 91.95(2) 18_655 13_666 ?
Cl3 Pb3 Nb 88.05(2) 6_556 13_666 ?
Cl3 Pb3 Nb 61.537(19) 24_556 13_666 ?
Cl3 Pb3 Nb 30.042(18) 13_666 13_666 ?
Cl3 Pb3 Nb 149.958(18) 1_545 13_666 ?
Cl3 Pb3 Nb 118.463(19) 12_655 13_666 ?
Nb Pb3 Nb 91.578(8) 24_556 13_666 ?
Nb Pb3 Nb 88.422(8) 12_655 13_666 ?
Cl2 Pb3 Nb 22.50(3) 1_545 1_545 ?
Cl2 Pb3 Nb 68.71(3) 24_556 1_545 ?
Cl2 Pb3 Nb 111.29(3) 12_655 1_545 ?
Cl2 Pb3 Nb 157.50(3) 13_666 1_545 ?
Cl2 Pb3 Nb 80.56(3) 6_556 1_545 ?
Cl2 Pb3 Nb 99.44(3) 18_655 1_545 ?
Pb1 Pb3 Nb 124.141(6) 13_666 1_545 ?
Pb1 Pb3 Nb 55.859(6) 1_545 1_545 ?
Cl3 Pb3 Nb 88.05(2) 18_655 1_545 ?
Cl3 Pb3 Nb 91.95(2) 6_556 1_545 ?
Cl3 Pb3 Nb 118.463(19) 24_556 1_545 ?
Cl3 Pb3 Nb 149.958(18) 13_666 1_545 ?
Cl3 Pb3 Nb 30.042(18) 1_545 1_545 ?
Cl3 Pb3 Nb 61.537(19) 12_655 1_545 ?
Nb Pb3 Nb 88.422(8) 24_556 1_545 ?
Nb Pb3 Nb 91.578(8) 12_655 1_545 ?
Nb Pb3 Nb 180.0 13_666 1_545 ?

loop_
_geom_bond_atom_site_label_1
_geom_bond_atom_site_label_2
_geom_bond_distance
_geom_bond_site_symmetry_2
_geom_bond_publ_flag
Lu O 2.202(4) . ?
Lu O 2.202(4) 4_565 ?
Lu Cl2 2.6260(15) 4_565 ?
Lu Cl2 2.6260(15) . ?
Lu Cl1 2.7178(14) . ?
Lu Cl1 2.7178(14) 2_665 ?
Lu Cl1 3.120(2) 22_565 ?
Lu Nb 3.5548(5) 4_565 ?
Lu Nb 3.5548(5) . ?
Lu Nb 4.0861(5) 17_666 ?
Lu Nb 4.0861(5) 18_665 ?
Lu Cl3 4.0914(15) 9 ?
Lu Cl3 4.0914(15) 11_565 ?
Lu O 4.266(4) 23_665 ?
Lu O 4.266(4) 21_666 ?
Lu Cl2 4.2813(16) 17_666 ?
Lu Cl2 4.2813(16) 18_665 ?
Lu Lu 4.3978(8) 2_665 ?
Nb O 1.990(4) 21_666 ?
Nb O 1.993(4) . ?
Nb Cl3 2.4927(15) . ?
Nb Cl3 2.5411(15) 9 ?
Nb Cl2 2.5881(15) . ?
Nb Nb 2.7900(8) 17_666 ?
Nb Nb 2.7900(9) 21_666 ?
Nb Nb 3.0173(9) 5 ?
Nb Nb 3.0173(9) 9 ?
Nb O 3.575(4) 17_666 ?
Nb O 3.583(4) 5 ?
Nb Cl3 3.8731(16) 17_666 ?
Nb Cl1 4.0141(14) 22_565 ?
Nb Cl3 4.0796(16) 5 ?
Nb Lu 4.0861(5) 21_666 ?
Nb Nb 4.1096(10) 13_666 ?
Nb Pb1 4.1102(5) . ?
Cl1 Lu 2.7178(14) 2_665 ?
Cl1 Lu 3.120(2) 18_665 ?
Cl1 Nb 4.0141(14) 19_666 ?
Cl1 Nb 4.0141(14) 18_665 ?
Cl1 Nb 4.4486(5) 4_565 ?
Cl1 Nb 4.4486(5) 2_665 ?
Cl1 Nb 4.5718(13) 12_665 ?
Cl1 Nb 4.5718(13) 11_565 ?
Cl1 Pb3 5.2327(8) 3_665 ?
Cl1 Pb3 5.2327(8) 1_565 ?
Cl1 Nb 5.3925(14) 3_655 ?
Cl2 Pb3 2.7869(15) 1_565 ?
Cl2 Pb1 3.2403(18) . ?
Cl2 Lu 4.2813(16) 21_666 ?
Cl2 Nb 4.7031(16) 18_665 ?
Cl2 Nb 4.8056(15) 17_666 ?
Cl2 Nb 4.9649(16) 21_666 ?
Cl2 Pb1 5.1050(19) 13_676 ?
Cl2 Nb 5.1744(16) 9 ?
Cl2 Lu 5.2029(15) 18_665 ?
Cl2 Nb 5.2527(16) 12_665 ?
Cl3 Nb 2.5411(15) 5 ?
Cl3 Pb1 2.9209(15) . ?
Cl3 Pb1 3.6611(16) 4_566 ?
Cl3 Pb2 3.7707(16) . ?
Cl3 Nb 3.8731(16) 21_666 ?
Cl3 Nb 4.0796(16) 9 ?
Cl3 Lu 4.0914(15) 5 ?
Cl3 Pb3 4.6089(15) 1_565 ?
Cl3 Lu 4.7823(16) 6_566 ?
Cl3 Lu 4.8376(16) 21_666 ?
Cl3 Nb 4.8892(15) 6_566 ?
O Nb 1.990(4) 17_666 ?
O Nb 3.575(4) 21_666 ?
O Nb 3.583(4) 9 ?
O Lu 4.266(4) 17_666 ?
O Lu 4.551(4) 21_666 ?
O Nb 4.652(4) 13_666 ?
O Nb 4.654(4) 5 ?
O Pb3 4.945(4) 4 ?
O Pb1 5.132(4) 16_655 ?
Pb1 Pb2 2.7473(14) . ?
Pb1 Cl3 2.9209(15) 6_566 ?
Pb1 Cl3 2.9209(15) 12_665 ?
Pb1 Cl2 3.2403(18) 12_665 ?
Pb1 Cl2 3.2403(18) 6_566 ?
Pb1 Pb3 3.2425(14) 1_565 ?
Pb1 Cl3 3.6611(16) 9 ?
Pb1 Cl3 3.6611(16) 7_665 ?
Pb1 Cl3 3.6611(16) 4_566 ?
Pb1 Nb 4.1102(5) 12_665 ?
Pb1 Nb 4.1102(5) 6_566 ?
Pb1 Pb1 4.486(2) 3_656 ?
Pb1 Pb1 4.486(2) 4_566 ?
Pb1 Pb1 4.486(2) 2_665 ?
Pb1 Cl3 5.0700(19) 11_566 ?
Pb2 Pb1 2.7473(14) 3_656 ?
Pb2 Pb1 2.7473(14) 4_566 ?
Pb2 Pb1 2.7473(14) 2_665 ?
Pb2 Cl3 3.7706(16) 5 ?
Pb2 Cl3 3.7706(16) 11_566 ?
Pb2 Cl3 3.7706(16) 9 ?
Pb2 Cl3 3.7706(16) 7_665 ?
Pb2 Cl3 3.7706(16) 10_656 ?
Pb2 Cl3 3.7706(16) 6_566 ?
Pb2 Cl3 3.7706(16) 3_656 ?
Pb2 Cl3 3.7706(16) 8_656 ?
Pb2 Cl3 3.7706(16) 12_665 ?
Pb2 Cl3 3.7706(16) 4_566 ?
Pb2 Cl3 3.7706(16) 2_665 ?
Pb2 Nb 5.2005(5) 9 ?
Pb2 Nb 5.2005(5) 5 ?
Pb3 Cl2 2.7869(15) 1_545 ?
Pb3 Cl2 2.7869(15) 24_556 ?
Pb3 Cl2 2.7869(15) 12_655 ?
Pb3 Cl2 2.7869(15) 13_666 ?
Pb3 Cl2 2.7869(15) 6_556 ?
Pb3 Cl2 2.7869(15) 18_655 ?
Pb3 Pb1 3.2425(14) 13_666 ?
Pb3 Pb1 3.2425(14) 1_545 ?
Pb3 Cl3 4.6089(15) 18_655 ?
Pb3 Cl3 4.6089(15) 6_556 ?
Pb3 Cl3 4.6089(15) 24_556 ?
Pb3 Cl3 4.6089(15) 13_666 ?
Pb3 Cl3 4.6089(15) 1_545 ?
Pb3 Cl3 4.6089(15) 12_655 ?
Pb3 Nb 4.9329(5) 24_556 ?
Pb3 Nb 4.9329(5) 12_655 ?
Pb3 Nb 4.9329(5) 13_666 ?
Pb3 Nb 4.9329(5) 1_545 ?
